data_1542809
loop_
_publ_author_name
'Dubey, Ritesh'
'Desiraju, Gautam R.'

_publ_section_title
;
 Combinatorial selection of molecular conformations and supramolecular
 synthons in quercetin cocrystal landscapes: a route to ternary solids
;
_journal_issue 4
_journal_name_full IUCrJ
_journal_page_first 402
_journal_page_last 408
_journal_paper_doi 10.1107/S2052252515009884
_journal_volume 2
_journal_year 2015
_chemical_formula_sum 'C30 H20 N2 O7 S'
_chemical_formula_weight 552.54
_chemical_name_systematic
;
 ?
;
_space_group_crystal_system triclinic
_space_group_IT_number 2
_space_group_name_Hall '-P 1'
_space_group_name_H-M_alt 'P -1'
_symmetry_space_group_name_Hall '-P 1'
_symmetry_space_group_name_H-M 'P -1'
_atom_sites_solution_hydrogens mixed
_audit_creation_method SHELXL-2013
_cell_angle_alpha 78.51
_cell_angle_beta 85.22
_cell_angle_gamma 66.39
_cell_formula_units_Z 2
_cell_length_a 9.974
_cell_length_b 11.421
_cell_length_c 13.009
_cell_measurement_temperature 150(2)
_cell_volume 1330.627
_computing_structure_refinement 'SHELXL-2013 (Sheldrick, 2013)'
_diffrn_ambient_temperature 150(2)
_diffrn_measured_fraction_theta_full 0.998
_diffrn_measured_fraction_theta_max 0.998
_diffrn_radiation_type MoK\a
_diffrn_radiation_wavelength 0.71073
_diffrn_reflns_av_R_equivalents 0.0596
_diffrn_reflns_av_unetI/netI 0.0748
_diffrn_reflns_laue_measured_fraction_full 0.998
_diffrn_reflns_laue_measured_fraction_max 0.998
_diffrn_reflns_limit_h_max 12
_diffrn_reflns_limit_h_min -12
_diffrn_reflns_limit_k_max 14
_diffrn_reflns_limit_k_min -14
_diffrn_reflns_limit_l_max 16
_diffrn_reflns_limit_l_min -16
_diffrn_reflns_number 14146
_diffrn_reflns_point_group_measured_fraction_full 0.998
_diffrn_reflns_point_group_measured_fraction_max 0.998
_diffrn_reflns_theta_full 25.242
_diffrn_reflns_theta_max 27.483
_diffrn_reflns_theta_min 3.024
_exptl_absorpt_coefficient_mu 0.174
_exptl_absorpt_correction_T_max 1.000
_exptl_absorpt_correction_T_min 0.732
_exptl_absorpt_correction_type multi-scan
_exptl_absorpt_process_details 'Jacobson, R. (1998) Private communication'
_exptl_crystal_colour Yellow
_exptl_crystal_density_diffrn 1.379
_exptl_crystal_description Plate
_exptl_crystal_F_000 572
_exptl_crystal_size_max 0.750
_exptl_crystal_size_mid 0.200
_exptl_crystal_size_min 0.100
_refine_diff_density_max 0.636
_refine_diff_density_min -0.255
_refine_diff_density_rms 0.067
_refine_ls_extinction_method none
_refine_ls_goodness_of_fit_ref 1.042
_refine_ls_hydrogen_treatment mixed
_refine_ls_matrix_type full
_refine_ls_number_parameters 439
_refine_ls_number_reflns 6078
_refine_ls_number_restraints 1
_refine_ls_restrained_S_all 1.042
_refine_ls_R_factor_all 0.1182
_refine_ls_R_factor_gt 0.0679
_refine_ls_shift/su_max 0.003
_refine_ls_shift/su_mean 0.000
_refine_ls_structure_factor_coef Fsqd
_refine_ls_weighting_details
;
 w=1/[\s^2^(Fo^2^)+(0.0950P)^2^+0.4836P]
 where P=(Fo^2^+2Fc^2^)/3
;
_refine_ls_weighting_scheme calc
_refine_ls_wR_factor_gt 0.1742
_refine_ls_wR_factor_ref 0.2020
_reflns_Friedel_coverage 0.000
_reflns_number_gt 3677
_reflns_number_total 6078
_reflns_threshold_expression 'I > 2\s(I)'
_cod_data_source_file lc5063.cif
_cod_data_source_block QDP_22TP
_cod_depositor_comments
;
The following automatic conversions were performed:

'_exptl_absorpt_correction_type' value 'Multi-scan' changed to
'multi-scan' according to
/usr/data/users/saulius/automatic-downloads/current/IUCr/lib/dictionaries/cif_core.dic
dictionary named 'cif_core.dic' version 2.4.2 from 2011-04-26.

Automatic conversion script
Id: cif_fix_values 4287 2015-11-16 14:04:37Z antanas 
;
_cod_original_cell_volume 1330.6
_cod_database_code 1542809
_publcif_datablock.id {814417a1-05a1-4b6a-97fa-a432cfc0cf41}

_shelx_space_group_comment
;
The symmetry employed for this shelxl refinement is uniquely defined
by the following loop, which should always be used as a source of
symmetry information in preference to the above space-group names.
They are only intended as comments.
;
_shelx_estimated_absorpt_t_min 0.881
_shelx_estimated_absorpt_t_max 0.983
_shelxl_version_number 2013-2

loop_
_space_group_symop_operation_xyz
'x, y, z'
'-x, -y, -z'

loop_
_atom_site_label
_atom_site_type_symbol
_atom_site_fract_x
_atom_site_fract_y
_atom_site_fract_z
_atom_site_U_iso_or_equiv
_atom_site_adp_type
_atom_site_occupancy
_atom_site_site_symmetry_order
_atom_site_calc_flag
_atom_site_refinement_flags_posn
_atom_site_refinement_flags_adp
_atom_site_refinement_flags_occupancy
H1O H 0.712(4) 0.313(3) 0.086(3) 0.050(10) Uiso 1 1 d . . .
H4O H 0.109(4) 0.473(3) 0.571(3) 0.044(10) Uiso 1 1 d . . .
H5O H 0.557(4) 0.328(4) 0.945(3) 0.070(12) Uiso 1 1 d . . .
H6O H 0.881(6) 0.194(5) 0.879(4) 0.13(2) Uiso 1 1 d . . .
H2O H 0.085(4) 0.496(4) 0.260(3) 0.061(11) Uiso 1 1 d . . .
C1 C 0.4774(3) 0.3761(3) 0.33473(19) 0.0199(6) Uani 1 1 d . . .
C2 C 0.5785(3) 0.3469(3) 0.2549(2) 0.0226(6) Uani 1 1 d . . .
H2 H 0.6806 0.3123 0.2684 0.027 Uiso 1 1 calc R U .
C3 C 0.5260(3) 0.3701(3) 0.15367(19) 0.0213(6) Uani 1 1 d . . .
C4 C 0.3762(3) 0.4196(3) 0.1337(2) 0.0236(6) Uani 1 1 d . . .
H4 H 0.3427 0.4340 0.0643 0.028 Uiso 1 1 calc R U .
C5 C 0.2778(3) 0.4473(3) 0.2141(2) 0.0223(6) Uani 1 1 d . . .
C6 C 0.3267(3) 0.4258(3) 0.3185(2) 0.0219(6) Uani 1 1 d . . .
C7 C 0.2291(3) 0.4530(3) 0.4049(2) 0.0238(6) Uani 1 1 d . . .
C8 C 0.2934(3) 0.4220(3) 0.5070(2) 0.0235(6) Uani 1 1 d . . .
C9 C 0.4425(3) 0.3712(3) 0.51919(19) 0.0206(6) Uani 1 1 d . . .
C10 C 0.5284(3) 0.3322(3) 0.61538(19) 0.0199(6) Uani 1 1 d . . .
C11 C 0.4652(3) 0.3526(3) 0.71366(19) 0.0204(6) Uani 1 1 d . . .
H11 H 0.3618 0.3930 0.7199 0.024 Uiso 1 1 calc R U .
C12 C 0.5514(3) 0.3144(3) 0.80186(19) 0.0208(6) Uani 1 1 d . . .
C13 C 0.7039(3) 0.2561(3) 0.7941(2) 0.0221(6) Uani 1 1 d . . .
C14 C 0.7663(3) 0.2359(3) 0.6967(2) 0.0255(6) Uani 1 1 d . . .
H14 H 0.8698 0.1961 0.6905 0.031 Uiso 1 1 calc R U .
C15 C 0.6815(3) 0.2725(3) 0.6087(2) 0.0236(6) Uani 1 1 d . . .
H15 H 0.7268 0.2572 0.5427 0.028 Uiso 1 1 calc R U .
C16 C 0.9790(3) 0.1592(3) 0.1788(2) 0.0353(7) Uani 1 1 d . . .
H16 H 0.9278 0.1183 0.2277 0.042 Uiso 1 1 calc R U .
C17 C 1.1291(3) 0.1087(3) 0.1839(2) 0.0333(7) Uani 1 1 d . . .
H17 H 1.1791 0.0345 0.2351 0.040 Uiso 1 1 calc R U .
C18 C 1.2080(3) 0.1670(3) 0.1135(2) 0.0277(6) Uani 1 1 d . . .
C19 C 1.1259(3) 0.2757(3) 0.0413(2) 0.0313(7) Uani 1 1 d . . .
H19 H 1.1737 0.3198 -0.0077 0.038 Uiso 1 1 calc R U .
C20 C 0.9752(3) 0.3194(3) 0.0409(2) 0.0337(7) Uani 1 1 d . . .
H20 H 0.9220 0.3928 -0.0099 0.040 Uiso 1 1 calc R U .
C21 C 1.3686(3) 0.1183(3) 0.1088(2) 0.0304(7) Uani 1 1 d . . .
C22 C 1.4586(3) 0.0130(3) 0.1713(2) 0.0326(7) Uani 1 1 d . . .
C23 C 1.6187(3) -0.0339(3) 0.1638(2) 0.0299(7) Uani 1 1 d . . .
C24 C 1.7060(3) -0.1393(3) 0.2362(3) 0.0354(7) Uani 1 1 d . . .
H24 H 1.6621 -0.1804 0.2912 0.042 Uiso 1 1 calc R U .
C25 C 1.8567(3) -0.1840(3) 0.2278(3) 0.0369(8) Uani 1 1 d . . .
H25 H 1.9139 -0.2564 0.2778 0.044 Uiso 1 1 calc R U .
C26 C 1.8417(3) -0.0278(3) 0.0841(2) 0.0325(7) Uani 1 1 d . . .
H26 H 1.8883 0.0129 0.0310 0.039 Uiso 1 1 calc R U .
C27 C 1.6912(3) 0.0216(3) 0.0865(2) 0.0316(7) Uani 1 1 d . . .
H27 H 1.6369 0.0938 0.0352 0.038 Uiso 1 1 calc R U .
C30 C 0.7069(11) -0.0486(10) 0.5021(8) 0.0415(19) Uani 0.5401 1 d . . P
C33 C 0.4539(10) 0.0066(12) 0.5048(10) 0.057(3) Uani 0.4599 1 d . . P
C34 C 0.9438(14) -0.0565(13) 0.4740(9) 0.099(5) Uani 0.4634 1 d . . P
H34 H 1.0294 -0.0396 0.4556 0.119 Uiso 1 1 calc R U .
C37 C 0.712(3) -0.010(2) 0.4487(15) 0.128(7) Uani 0.5366 1 d . . P
C35 C 0.9457(14) -0.1689(11) 0.5499(9) 0.134(5) Uani 0.5845 1 d . . P
H35 H 1.0330 -0.2339 0.5820 0.161 Uiso 1 1 calc R U .
C36 C 0.697(2) -0.110(2) 0.5691(18) 0.085(5) Uani 0.4154 1 d . . P
N1 N 0.9008(2) 0.2633(3) 0.10840(19) 0.0327(6) Uani 1 1 d . . .
N2 N 1.9261(3) -0.1305(2) 0.1528(2) 0.0325(6) Uani 1 1 d . . .
O1 O 0.6167(2) 0.3440(2) 0.07124(14) 0.0275(5) Uani 1 1 d . . .
O2 O 0.1328(2) 0.4950(2) 0.19468(15) 0.0311(5) Uani 1 1 d . . .
O3 O 0.09158(19) 0.5001(2) 0.39559(14) 0.0332(5) Uani 1 1 d . . .
O4 O 0.2019(2) 0.4424(2) 0.59092(15) 0.0338(5) Uani 1 1 d . . .
O5 O 0.4853(2) 0.3343(2) 0.89651(14) 0.0292(5) Uani 1 1 d . . .
O6 O 0.7819(2) 0.2234(2) 0.88296(14) 0.0278(5) Uani 1 1 d . . .
O7 O 0.53126(18) 0.35232(18) 0.43261(13) 0.0220(4) Uani 1 1 d . . .
S1A S 0.8023(9) -0.1739(7) 0.5728(5) 0.090(3) Uani 0.264(6) 1 d . . P
S1B S 0.7971(5) 0.0316(4) 0.4265(3) 0.0550(16) Uani 0.287(5) 1 d . . P
S1C S 0.5490(11) 0.0598(6) 0.4205(4) 0.060(3) Uani 0.257(9) 1 d . . P
S1D S 0.4404(15) 0.0932(7) 0.4086(5) 0.062(4) Uani 0.195(9) 1 d . . P

loop_
_atom_site_aniso_label
_atom_site_aniso_U_11
_atom_site_aniso_U_22
_atom_site_aniso_U_33
_atom_site_aniso_U_23
_atom_site_aniso_U_13
_atom_site_aniso_U_12
C1 0.0197(13) 0.0257(14) 0.0137(12) -0.0032(10) -0.0031(10) -0.0081(11)
C2 0.0136(12) 0.0285(14) 0.0222(13) -0.0064(11) -0.0007(11) -0.0036(11)
C3 0.0193(13) 0.0266(14) 0.0171(12) -0.0061(11) 0.0029(10) -0.0078(11)
C4 0.0213(14) 0.0306(15) 0.0178(13) -0.0051(11) -0.0035(11) -0.0079(12)
C5 0.0153(13) 0.0277(14) 0.0194(13) -0.0019(11) -0.0037(10) -0.0043(11)
C6 0.0170(13) 0.0281(14) 0.0176(13) -0.0026(11) 0.0008(10) -0.0067(11)
C7 0.0162(13) 0.0307(15) 0.0203(13) -0.0022(11) -0.0024(11) -0.0056(11)
C8 0.0181(13) 0.0339(15) 0.0160(12) -0.0042(11) 0.0014(11) -0.0080(12)
C9 0.0197(13) 0.0273(14) 0.0144(12) -0.0041(11) 0.0014(10) -0.0088(11)
C10 0.0178(13) 0.0257(14) 0.0161(12) -0.0025(11) -0.0031(10) -0.0082(11)
C11 0.0149(12) 0.0272(14) 0.0186(12) -0.0047(11) -0.0014(10) -0.0072(11)
C12 0.0193(13) 0.0276(14) 0.0157(12) -0.0044(11) 0.0039(10) -0.0098(11)
C13 0.0199(13) 0.0271(14) 0.0172(13) -0.0025(11) -0.0028(11) -0.0071(11)
C14 0.0138(13) 0.0340(16) 0.0235(14) -0.0069(12) 0.0017(11) -0.0034(11)
C15 0.0174(13) 0.0341(15) 0.0163(12) -0.0059(11) -0.0001(10) -0.0063(12)
C16 0.0224(15) 0.0472(19) 0.0335(17) -0.0048(15) 0.0015(13) -0.0124(14)
C17 0.0217(15) 0.0363(17) 0.0351(17) 0.0005(14) -0.0039(13) -0.0070(13)
C18 0.0195(14) 0.0289(15) 0.0337(16) -0.0096(13) -0.0020(12) -0.0062(12)
C19 0.0227(15) 0.0348(17) 0.0321(16) -0.0017(13) -0.0017(12) -0.0086(13)
C20 0.0236(15) 0.0391(17) 0.0302(16) -0.0046(14) -0.0043(13) -0.0038(13)
C21 0.0189(14) 0.0318(16) 0.0409(17) -0.0099(13) -0.0012(13) -0.0084(12)
C22 0.0188(14) 0.0331(16) 0.0437(18) -0.0082(14) -0.0041(13) -0.0064(13)
C23 0.0189(14) 0.0270(15) 0.0429(17) -0.0068(13) -0.0033(13) -0.0073(12)
C24 0.0211(15) 0.0318(16) 0.0474(19) 0.0034(14) -0.0029(14) -0.0087(13)
C25 0.0216(15) 0.0309(16) 0.052(2) -0.0023(15) -0.0091(14) -0.0042(13)
C26 0.0211(15) 0.0447(18) 0.0306(16) -0.0063(14) -0.0005(12) -0.0119(13)
C27 0.0213(15) 0.0352(17) 0.0334(16) -0.0045(13) -0.0047(13) -0.0060(13)
C30 0.052(5) 0.053(5) 0.032(4) -0.024(4) 0.017(4) -0.028(4)
C33 0.074(9) 0.060(5) 0.060(6) -0.051(5) 0.011(8) -0.035(8)
C34 0.120(11) 0.129(11) 0.094(9) -0.076(8) 0.077(8) -0.086(10)
C37 0.20(2) 0.136(14) 0.100(13) -0.074(11) 0.047(13) -0.102(15)
C35 0.124(10) 0.096(8) 0.124(10) -0.063(8) -0.050(8) 0.046(7)
C36 0.067(11) 0.096(12) 0.116(15) -0.080(12) -0.002(10) -0.027(10)
N1 0.0175(12) 0.0491(16) 0.0267(13) -0.0112(12) 0.0012(10) -0.0063(11)
N2 0.0194(12) 0.0384(15) 0.0355(14) -0.0073(12) -0.0033(11) -0.0063(11)
O1 0.0150(10) 0.0455(12) 0.0165(9) -0.0091(9) 0.0005(8) -0.0049(9)
O2 0.0132(9) 0.0531(14) 0.0192(10) -0.0049(9) -0.0013(8) -0.0055(9)
O3 0.0131(10) 0.0573(14) 0.0205(10) -0.0030(9) -0.0002(8) -0.0068(9)
O4 0.0141(10) 0.0610(15) 0.0171(10) -0.0052(9) 0.0005(8) -0.0062(10)
O5 0.0205(10) 0.0492(13) 0.0160(9) -0.0079(9) 0.0005(8) -0.0108(9)
O6 0.0186(10) 0.0411(12) 0.0170(9) -0.0035(8) -0.0051(8) -0.0047(9)
O7 0.0161(9) 0.0324(10) 0.0141(9) -0.0037(8) 0.0000(7) -0.0061(8)
S1A 0.077(5) 0.097(5) 0.101(4) -0.013(3) -0.016(4) -0.038(4)
S1B 0.054(3) 0.045(2) 0.059(2) -0.0149(18) 0.0056(18) -0.0094(17)
S1C 0.079(7) 0.063(3) 0.049(3) -0.008(2) 0.009(3) -0.042(4)
S1D 0.092(12) 0.051(4) 0.051(3) -0.008(3) -0.009(4) -0.035(5)

loop_
_atom_type_symbol
_atom_type_description
_atom_type_scat_dispersion_real
_atom_type_scat_dispersion_imag
_atom_type_scat_source
C C 0.0033 0.0016 'International Tables Vol C Tables 4.2.6.8 and 6.1.1.4'
H H 0.0000 0.0000 'International Tables Vol C Tables 4.2.6.8 and 6.1.1.4'
N N 0.0061 0.0033 'International Tables Vol C Tables 4.2.6.8 and 6.1.1.4'
O O 0.0106 0.0060 'International Tables Vol C Tables 4.2.6.8 and 6.1.1.4'
S S 0.1246 0.1234 'International Tables Vol C Tables 4.2.6.8 and 6.1.1.4'

loop_
_geom_angle_atom_site_label_1
_geom_angle_atom_site_label_2
_geom_angle_atom_site_label_3
_geom_angle
_geom_angle_site_symmetry_1
_geom_angle_site_symmetry_3
O7 C1 C2 116.6(2) . .
O7 C1 C6 120.4(2) . .
C2 C1 C6 123.0(2) . .
C1 C2 C3 117.7(2) . .
C1 C2 H2 121.1 . .
C3 C2 H2 121.1 . .
O1 C3 C2 121.8(2) . .
O1 C3 C4 117.0(2) . .
C2 C3 C4 121.3(2) . .
C5 C4 C3 120.0(2) . .
C5 C4 H4 120.0 . .
C3 C4 H4 120.0 . .
O2 C5 C4 120.0(2) . .
O2 C5 C6 119.5(2) . .
C4 C5 C6 120.5(2) . .
C1 C6 C7 119.7(2) . .
C1 C6 C5 117.5(2) . .
C7 C6 C5 122.8(2) . .
O3 C7 C6 123.0(2) . .
O3 C7 C8 119.9(2) . .
C6 C7 C8 117.1(2) . .
O4 C8 C9 121.1(2) . .
O4 C8 C7 117.8(2) . .
C9 C8 C7 121.0(2) . .
O7 C9 C8 119.4(2) . .
O7 C9 C10 111.3(2) . .
C8 C9 C10 129.3(2) . .
C11 C10 C15 118.3(2) . .
C11 C10 C9 123.1(2) . .
C15 C10 C9 118.7(2) . .
C12 C11 C10 120.7(2) . .
C12 C11 H11 119.6 . .
C10 C11 H11 119.6 . .
O5 C12 C11 118.9(2) . .
O5 C12 C13 120.6(2) . .
C11 C12 C13 120.5(2) . .
O6 C13 C14 123.8(2) . .
O6 C13 C12 117.5(2) . .
C14 C13 C12 118.7(2) . .
C15 C14 C13 121.2(2) . .
C15 C14 H14 119.4 . .
C13 C14 H14 119.4 . .
C14 C15 C10 120.6(2) . .
C14 C15 H15 119.7 . .
C10 C15 H15 119.7 . .
N1 C16 C17 123.5(3) . .
N1 C16 H16 118.2 . .
C17 C16 H16 118.2 . .
C16 C17 C18 119.8(3) . .
C16 C17 H17 120.1 . .
C18 C17 H17 120.1 . .
C19 C18 C17 116.3(2) . .
C19 C18 C21 119.2(3) . .
C17 C18 C21 124.5(3) . .
C20 C19 C18 120.2(3) . .
C20 C19 H19 119.9 . .
C18 C19 H19 119.9 . .
N1 C20 C19 123.1(3) . .
N1 C20 H20 118.4 . .
C19 C20 H20 118.4 . .
C22 C21 C18 124.6(3) . .
C21 C22 C23 123.2(3) . .
C27 C23 C24 116.6(3) . .
C27 C23 C22 123.3(3) . .
C24 C23 C22 120.1(3) . .
C25 C24 C23 119.8(3) . .
C25 C24 H24 120.1 . .
C23 C24 H24 120.1 . .
N2 C25 C24 123.4(3) . .
N2 C25 H25 118.3 . .
C24 C25 H25 118.3 . .
N2 C26 C27 123.5(3) . .
N2 C26 H26 118.2 . .
C27 C26 H26 118.2 . .
C26 C27 C23 120.1(3) . .
C26 C27 H27 119.9 . .
C23 C27 H27 119.9 . .
C37 C30 C36 171.9(19) . .
C37 C30 C33 94(2) . 2_656
C36 C30 C33 84.2(15) . 2_656
C37 C30 S1A 138(2) . .
C36 C30 S1A 40.9(10) . .
C33 C30 S1A 122.3(11) 2_656 .
C37 C30 S1B 33.6(19) . .
C36 C30 S1B 151.7(13) . .
C33 C30 S1B 122.2(9) 2_656 .
S1A C30 S1B 115.3(7) . .
C37 C30 S1C 56(2) . .
C36 C30 S1C 121.7(14) . .
C33 C30 S1C 37.5(6) 2_656 .
S1A C30 S1C 156.1(7) . .
S1B C30 S1C 85.4(6) . .
C37 C30 S1D 139(2) . 2_656
C36 C30 S1D 38.5(12) . 2_656
C33 C30 S1D 45.8(7) 2_656 2_656
S1A C30 S1D 78.4(7) . 2_656
S1B C30 S1D 163.8(7) . 2_656
S1C C30 S1D 83.4(5) . 2_656
C33 C33 S1C 105(2) 2_656 2_656
C33 C33 S1D 82(2) 2_656 .
S1C C33 S1D 173.3(9) 2_656 .
C33 C33 C30 167(3) 2_656 2_656
S1C C33 C30 88.1(9) 2_656 2_656
S1D C33 C30 85.2(11) . 2_656
C33 C33 S1D 64.3(18) 2_656 2_656
S1C C33 S1D 40.5(6) 2_656 2_656
S1D C33 S1D 146.2(6) . 2_656
C30 C33 S1D 128.6(11) 2_656 2_656
C33 C33 S1C 42.9(16) 2_656 .
S1C C33 S1C 147.7(9) 2_656 .
S1D C33 S1C 38.9(5) . .
C30 C33 S1C 124.1(12) 2_656 .
S1D C33 S1C 107.3(6) 2_656 .
C33 C33 C37 167(3) 2_656 2_656
S1C C33 C37 62.0(11) 2_656 2_656
S1D C33 C37 111.4(13) . 2_656
C30 C33 C37 26.3(7) 2_656 2_656
S1D C33 C37 102.4(12) 2_656 2_656
S1C C33 C37 150.2(13) . 2_656
C33 C33 C36 131(2) 2_656 2_656
S1C C33 C36 124.7(12) 2_656 2_656
S1D C33 C36 48.7(11) . 2_656
C30 C33 C36 36.6(7) 2_656 2_656
S1D C33 C36 165.1(12) 2_656 2_656
S1C C33 C36 87.6(12) . 2_656
C37 C33 C36 62.7(9) 2_656 2_656
C35 C34 S1B 115.4(9) . .
C35 C34 H34 122.3 . .
S1B C34 H34 122.3 . .
C30 C37 S1B 124(3) . .
C30 C37 S1C 100(2) . .
S1B C37 S1C 125.7(18) . .
C30 C37 C33 60.2(19) . 2_656
S1B C37 C33 154.9(15) . 2_656
S1C C37 C33 39.7(8) . 2_656
C30 C37 C36 4.7(11) . .
S1B C37 C36 127.6(18) . .
S1C C37 C36 98.6(15) . .
C33 C37 C36 59.0(12) 2_656 .
C30 C37 S1A 28.6(17) . .
S1B C37 S1A 107.2(16) . .
S1C C37 S1A 124.8(14) . .
C33 C37 S1A 85.5(11) 2_656 .
C36 C37 S1A 27.8(6) . .
C34 C35 S1A 114.3(9) . .
C34 C35 H35 122.8 . .
S1A C35 H35 122.8 . .
S1A C36 C30 97.0(18) . .
S1A C36 S1D 146(2) . 2_656
C30 C36 S1D 112(2) . 2_656
S1A C36 C33 149.4(19) . 2_656
C30 C36 C33 59.2(14) . 2_656
S1D C36 C33 53.4(9) 2_656 2_656
S1A C36 C37 96.7(18) . .
C30 C36 C37 3.4(8) . .
S1D C36 C37 111.7(18) 2_656 .
C33 C36 C37 58.3(12) 2_656 .
S1A C36 S1C 152.6(17) . 2_656
C30 C36 S1C 102.9(16) . 2_656
S1D C36 S1C 9.8(6) 2_656 2_656
C33 C36 S1C 43.7(6) 2_656 2_656
C37 C36 S1C 102.0(14) . 2_656
C20 N1 C16 117.1(2) . .
C25 N2 C26 116.6(2) . .
C3 O1 H1O 115(2) . .
C5 O2 H2O 107(2) . .
C8 O4 H4O 111(2) . .
C12 O5 H5O 109(2) . .
C13 O6 H6O 119(3) . .
C1 O7 C9 122.27(19) . .
C36 S1A C35 137.1(14) . .
C36 S1A C30 42.1(13) . .
C35 S1A C30 100.1(7) . .
C36 S1A C37 55.6(15) . .
C35 S1A C37 88.9(8) . .
C30 S1A C37 13.7(7) . .
C36 S1A S1D 19.2(14) . 2_656
C35 S1A S1D 156.1(6) . 2_656
C30 S1A S1D 59.5(6) . 2_656
C37 S1A S1D 72.3(7) . 2_656
C37 S1B C34 112.6(13) . .
C37 S1B C30 22.1(11) . .
C34 S1B C30 94.6(6) . .
C37 S1B S1C 31.8(12) . .
C34 S1B S1C 144.2(5) . .
C30 S1B S1C 50.2(4) . .
S1D S1C C33 93.7(8) . 2_656
S1D S1C C37 171.3(10) . .
C33 S1C C37 78.3(11) 2_656 .
S1D S1C C33 61.5(6) . .
C33 S1C C33 32.3(9) 2_656 .
C37 S1C C33 110.6(11) . .
S1D S1C C30 148.1(7) . .
C33 S1C C30 54.3(8) 2_656 .
C37 S1C C30 24.1(7) . .
C33 S1C C30 86.6(7) . .
S1D S1C C36 12.9(8) . 2_656
C33 S1C C36 81.0(10) 2_656 2_656
C37 S1C C36 159.3(8) . 2_656
C33 S1C C36 48.7(9) . 2_656
C30 S1C C36 135.3(6) . 2_656
S1D S1C S1B 166.3(6) . .
C33 S1C S1B 98.2(8) 2_656 .
C37 S1C S1B 22.4(8) . .
C33 S1C S1B 130.0(7) . .
C30 S1C S1B 44.4(4) . .
C36 S1C S1B 171.1(4) 2_656 .
S1D S1C S1D 97.5(6) . 2_656
C33 S1C S1D 3.8(5) 2_656 2_656
C37 S1C S1D 74.7(10) . 2_656
C33 S1C S1D 36.0(5) . 2_656
C30 S1C S1D 50.6(6) . 2_656
C36 S1C S1D 84.7(9) 2_656 2_656
S1B S1C S1D 94.4(6) . 2_656
S1C S1D C36 157.3(13) . 2_656
S1C S1D C33 79.6(7) . .
C36 S1D C33 77.9(13) 2_656 .
S1C S1D C33 45.8(5) . 2_656
C36 S1D C33 111.7(13) 2_656 2_656
C33 S1D C33 33.8(6) . 2_656
S1C S1D C30 128.5(6) . 2_656
C36 S1D C30 29.0(11) 2_656 2_656
C33 S1D C30 48.9(5) . 2_656
C33 S1D C30 82.8(5) 2_656 2_656
S1C S1D S1A 164.4(6) . 2_656
C36 S1D S1A 14.6(10) 2_656 2_656
C33 S1D S1A 89.9(7) . 2_656
C33 S1D S1A 123.1(6) 2_656 2_656
C30 S1D S1A 42.1(4) 2_656 2_656
S1C S1D S1C 82.5(6) . 2_656
C36 S1D S1C 75.0(13) 2_656 2_656
C33 S1D S1C 3.0(4) . 2_656
C33 S1D S1C 36.8(4) 2_656 2_656
C30 S1D S1C 46.0(4) 2_656 2_656
S1A S1D S1C 87.1(5) 2_656 2_656

loop_
_geom_bond_atom_site_label_1
_geom_bond_atom_site_label_2
_geom_bond_distance
_geom_bond_site_symmetry_2
C1 O7 1.357(3) .
C1 C2 1.379(4) .
C1 C6 1.396(3) .
C2 C3 1.395(3) .
C2 H2 0.9500 .
C3 O1 1.344(3) .
C3 C4 1.395(4) .
C4 C5 1.367(4) .
C4 H4 0.9500 .
C5 O2 1.351(3) .
C5 C6 1.422(3) .
C6 C7 1.422(4) .
C7 O3 1.263(3) .
C7 C8 1.439(3) .
C8 O4 1.358(3) .
C8 C9 1.373(4) .
C9 O7 1.370(3) .
C9 C10 1.466(3) .
C10 C11 1.398(3) .
C10 C15 1.404(3) .
C11 C12 1.382(3) .
C11 H11 0.9500 .
C12 O5 1.363(3) .
C12 C13 1.399(4) .
C13 O6 1.352(3) .
C13 C14 1.384(4) .
C14 C15 1.374(3) .
C14 H14 0.9500 .
C15 H15 0.9500 .
C16 N1 1.343(4) .
C16 C17 1.374(4) .
C16 H16 0.9500 .
C17 C18 1.400(4) .
C17 H17 0.9500 .
C18 C19 1.393(4) .
C18 C21 1.470(4) .
C19 C20 1.381(4) .
C19 H19 0.9500 .
C20 N1 1.335(4) .
C20 H20 0.9500 .
C21 C22 1.335(4) .
C22 C23 1.469(4) .
C23 C27 1.388(4) .
C23 C24 1.393(4) .
C24 C25 1.383(4) .
C24 H24 0.9500 .
C25 N2 1.340(4) .
C25 H25 0.9500 .
C26 N2 1.340(4) .
C26 C27 1.376(4) .
C26 H26 0.9500 .
C27 H27 0.9500 .
C30 C37 0.757(16) .
C30 C36 1.03(2) .
C30 C33 1.484(13) 2_656
C30 S1A 1.526(12) .
C30 S1B 1.664(11) .
C30 S1C 1.826(14) .
C30 S1D 1.961(17) 2_656
C33 C33 0.872(16) 2_656
C33 S1C 1.113(15) 2_656
C33 S1D 1.411(15) .
C33 C30 1.484(13) 2_656
C33 S1D 1.550(18) 2_656
C33 S1C 1.580(14) .
C33 C37 1.71(2) 2_656
C33 C36 1.72(3) 2_656
C34 C35 1.450(15) .
C34 S1B 1.503(15) .
C34 H34 0.9500 .
C37 S1B 1.11(2) .
C37 S1C 1.54(3) .
C37 C33 1.71(2) 2_656
C37 C36 1.78(2) .
C37 S1A 2.15(2) .
C35 S1A 1.458(16) .
C35 H35 0.9500 .
C36 S1A 1.007(16) .
C36 S1D 1.32(2) 2_656
C36 C33 1.72(3) 2_656
C36 S1C 2.28(2) 2_656
O1 H1O 0.90(4) .
O2 H2O 0.94(4) .
O4 H4O 0.89(3) .
O5 H5O 0.97(4) .
O6 H6O 0.91(5) .
S1A S1D 2.229(16) 2_656
S1B S1C 2.370(11) .
S1C S1D 1.008(9) .
S1C C33 1.113(15) 2_656
S1C C36 2.28(2) 2_656
S1C S1D 2.520(7) 2_656
S1D C36 1.32(2) 2_656
S1D C33 1.550(18) 2_656
S1D C30 1.961(17) 2_656
S1D S1A 2.229(16) 2_656
S1D S1C 2.520(7) 2_656

loop_
_geom_hbond_atom_site_label_D
_geom_hbond_atom_site_label_H
_geom_hbond_atom_site_label_A
_geom_hbond_distance_DH
_geom_hbond_distance_HA
_geom_hbond_distance_DA
_geom_hbond_angle_DHA
_geom_hbond_site_symmetry_A
C11 H11 O4 0.95 2.24 2.896(3) 125.2 .
C16 H16 S1B 0.95 2.97 3.882(6) 161.5 .
C20 H20 O2 0.95 2.48 3.343(4) 151.1 2_665
C26 H26 O6 0.95 2.66 3.367(4) 131.8 1_654
